data_4084021
loop_
_publ_author_name
'Rosell\'o-Merino, Marta'
'Rivada-Wheelaghan, Orestes'
'Ortu\~no, Manuel A.'
'Vidossich, Pietro'
'D\?\'iez, Josefina'
'Lled\'os, Agust\?\'i'
'Conejero, Salvador'

_publ_section_title
;
 Coordinatively Unsaturated T-Shaped Platinum(II) Complexes Stabilized by
 Small N-Heterocyclic Carbene Ligands. Synthesis and Cyclometalation
;
_journal_issue 14
_journal_name_full Organometallics
_journal_page_first 3746
_journal_paper_doi 10.1021/om500416n
_journal_volume 33
_journal_year 2014
_chemical_compound_source synthesis
_chemical_formula_moiety 'C23 H43 I N4 Pt'
_chemical_formula_sum 'C23 H43 I N4 Pt'
_chemical_formula_weight 697.61
_chemical_name_systematic
;
 ?
;
_space_group_IT_number 14
_symmetry_cell_setting monoclinic
_symmetry_Int_Tables_number 14
_symmetry_space_group_name_Hall '-P 2ybc'
_symmetry_space_group_name_H-M 'P 1 21/c 1'
_atom_sites_solution_hydrogens geom
_atom_sites_solution_primary direct
_atom_sites_solution_secondary difmap
_audit_creation_method SHELXL-97
_cell_angle_alpha 90.000
_cell_angle_beta 90.446(5)
_cell_angle_gamma 90.000
_cell_formula_units_Z 2
_cell_length_a 10.263(5)
_cell_length_b 11.880(5)
_cell_length_c 11.318(5)
_cell_measurement_reflns_used 9793
_cell_measurement_temperature 100(2)
_cell_measurement_theta_max 29.43
_cell_measurement_theta_min 2.48
_cell_volume 1379.9(11)
_computing_cell_refinement 'Bruker SAINT'
_computing_data_collection 'Bruker APEX2'
_computing_data_reduction 'Bruker SAINT'
_computing_molecular_graphics 'PLATON (Spek, 2007)'
_computing_publication_material 'WinGX publication routines (Farrugia, 1999)'
_computing_structure_refinement 'SHELXL-97 (Sheldrick, 2008)'
_computing_structure_solution 'SIR92 (Giacovazzo et al, 1993)'
_diffrn_ambient_temperature 100(2)
_diffrn_measured_fraction_theta_full 0.999
_diffrn_measured_fraction_theta_max 0.930
_diffrn_measurement_device_type 'Bruker APEX-II CCD'
_diffrn_measurement_method '\f and \w scans'
_diffrn_radiation_monochromator graphite
_diffrn_radiation_source 'fine-focus sealed tube'
_diffrn_radiation_type MoK\a
_diffrn_radiation_wavelength 0.71073
_diffrn_reflns_av_R_equivalents 0.0294
_diffrn_reflns_av_sigmaI/netI 0.0211
_diffrn_reflns_limit_h_max 14
_diffrn_reflns_limit_h_min -14
_diffrn_reflns_limit_k_max 16
_diffrn_reflns_limit_k_min -15
_diffrn_reflns_limit_l_max 14
_diffrn_reflns_limit_l_min -13
_diffrn_reflns_number 14574
_diffrn_reflns_theta_full 28.00
_diffrn_reflns_theta_max 29.51
_diffrn_reflns_theta_min 1.98
_exptl_absorpt_coefficient_mu 6.218
_exptl_absorpt_correction_T_max 0.4362
_exptl_absorpt_correction_T_min 0.2195
_exptl_absorpt_correction_type multi-scan
_exptl_absorpt_process_details
;

SADABS: Area-Detector Absorption Correction. (1996) Bruker-AXS
 within APEX2 package.
;
_exptl_crystal_colour colourless
_exptl_crystal_density_diffrn 1.679
_exptl_crystal_density_method 'not measured'
_exptl_crystal_description prism
_exptl_crystal_F_000 680
_exptl_crystal_size_max 0.321
_exptl_crystal_size_mid 0.290
_exptl_crystal_size_min 0.277
_refine_diff_density_max 2.780
_refine_diff_density_min -3.641
_refine_diff_density_rms 0.189
_refine_ls_extinction_method none
_refine_ls_goodness_of_fit_ref 1.450
_refine_ls_hydrogen_treatment constr
_refine_ls_matrix_type full
_refine_ls_number_parameters 149
_refine_ls_number_reflns 3582
_refine_ls_number_restraints 0
_refine_ls_restrained_S_all 1.450
_refine_ls_R_factor_all 0.0513
_refine_ls_R_factor_gt 0.0496
_refine_ls_shift/su_max 0.001
_refine_ls_shift/su_mean 0.000
_refine_ls_structure_factor_coef Fsqd
_refine_ls_weighting_details 'calc w=1/[\s^2^(Fo^2^)+(0.0000P)^2^+19.4079P] where P=(Fo^2^+2Fc^2^)/3'
_refine_ls_weighting_scheme calc
_refine_ls_wR_factor_gt 0.1260
_refine_ls_wR_factor_ref 0.1266
_reflns_number_gt 3434
_reflns_number_total 3582
_reflns_threshold_expression >2\s(I)
_cod_data_source_file om500416n_si_002.cif
_cod_data_source_block trans-1d
_cod_depositor_comments 'Adding full bibliography for 4084021--4084022.cif.'
_cod_original_sg_symbol_Hall '-P 2ybc '
_cod_original_sg_symbol_H-M 'P 21/c'
_cod_database_code 4084021

loop_
_symmetry_equiv_pos_as_xyz
'x, y, z'
'-x, y+1/2, -z+1/2'
'-x, -y, -z'
'x, -y-1/2, z-1/2'

loop_
_atom_site_label
_atom_site_type_symbol
_atom_site_fract_x
_atom_site_fract_y
_atom_site_fract_z
_atom_site_U_iso_or_equiv
_atom_site_adp_type
_atom_site_occupancy
_atom_site_symmetry_multiplicity
_atom_site_calc_flag
_atom_site_refinement_flags
_atom_site_disorder_assembly
_atom_site_disorder_group
C1 C -0.1705(7) -0.0664(7) 0.0529(6) 0.0212(14) Uani 1 1 d . A .
C2 C -0.3398(8) -0.1863(8) 0.0775(7) 0.0271(16) Uani 1 1 d . . .
C3 C -0.3723(8) -0.0878(7) 0.1301(8) 0.0283(17) Uani 1 1 d . . .
C4 C -0.4128(9) -0.2955(8) 0.0778(9) 0.037(2) Uani 1 1 d . . .
H4A H -0.3638 -0.3508 0.1213 0.055 Uiso 1 1 calc R . .
H4B H -0.4253 -0.3209 -0.0020 0.055 Uiso 1 1 calc R . .
H4C H -0.4960 -0.2849 0.1143 0.055 Uiso 1 1 calc R . .
C5 C -0.4965(9) -0.0584(9) 0.1915(10) 0.043(2) Uani 1 1 d . . .
H5B H -0.5529 -0.0185 0.1380 0.064 Uiso 1 1 calc R . .
H5C H -0.4774 -0.0118 0.2587 0.064 Uiso 1 1 calc R . .
H5A H -0.5388 -0.1261 0.2173 0.064 Uiso 1 1 calc R . .
C6 C -0.2488(9) 0.0997(7) 0.1628(8) 0.0309(18) Uani 1 1 d . . .
H6 H -0.1634 0.1246 0.1348 0.037 Uiso 1 1 calc R . .
C7 C -0.3456(12) 0.1829(9) 0.1125(10) 0.047(3) Uani 1 1 d . . .
H7A H -0.3535 0.1719 0.0287 0.070 Uiso 1 1 calc R . .
H7C H -0.3161 0.2581 0.1282 0.070 Uiso 1 1 calc R . .
H7B H -0.4289 0.1715 0.1486 0.070 Uiso 1 1 calc R . .
C8 C -0.2387(10) 0.0999(9) 0.2962(9) 0.041(2) Uani 1 1 d . . .
H8B H -0.3194 0.0742 0.3290 0.061 Uiso 1 1 calc R . .
H8C H -0.2210 0.1749 0.3235 0.061 Uiso 1 1 calc R . .
H8A H -0.1694 0.0508 0.3209 0.061 Uiso 1 1 calc R . .
C9 C -0.1388(8) -0.2515(7) -0.0395(8) 0.0288(17) Uani 1 1 d . . .
H9 H -0.0577 -0.2121 -0.0584 0.035 Uiso 1 1 calc R . .
C10 C -0.2053(11) -0.2727(9) -0.1561(9) 0.044(2) Uani 1 1 d . . .
H10B H -0.2830 -0.3160 -0.1437 0.066 Uiso 1 1 calc R . .
H10A H -0.1477 -0.3135 -0.2070 0.066 Uiso 1 1 calc R . .
H10C H -0.2278 -0.2021 -0.1922 0.066 Uiso 1 1 calc R . .
C11 C -0.0979(12) -0.3562(9) 0.0262(10) 0.048(3) Uani 1 1 d . . .
H11C H -0.0717 -0.3365 0.1052 0.072 Uiso 1 1 calc R . .
H11B H -0.0263 -0.3910 -0.0138 0.072 Uiso 1 1 calc R . .
H11A H -0.1698 -0.4078 0.0292 0.072 Uiso 1 1 calc R . .
C12 C -0.086(2) 0.0604(19) -0.158(2) 0.031(5) Uani 0.50 1 d P A 1
H12A H -0.1767 0.0405 -0.1599 0.046 Uiso 0.50 1 calc PR A 1
H12B H -0.0430 0.0274 -0.2246 0.046 Uiso 0.50 1 calc PR A 1
H12C H -0.0775 0.1408 -0.1613 0.046 Uiso 0.50 1 calc PR A 1
I1 I -0.11828(13) 0.07080(12) -0.19858(13) 0.0282(3) Uani 0.50 1 d P A 2
N1 N -0.2667(6) -0.0157(6) 0.1149(6) 0.0265(14) Uani 1 1 d . . .
N2 N -0.2154(6) -0.1717(6) 0.0320(6) 0.0226(13) Uani 1 1 d . . .
Pt1 Pt 0.0000 0.0000 0.0000 0.02141(12) Uani 1 2 d S . .

loop_
_atom_site_aniso_label
_atom_site_aniso_U_11
_atom_site_aniso_U_22
_atom_site_aniso_U_33
_atom_site_aniso_U_23
_atom_site_aniso_U_13
_atom_site_aniso_U_12
C1 0.021(3) 0.023(4) 0.020(3) -0.003(3) 0.001(3) 0.000(3)
C2 0.027(4) 0.033(4) 0.022(4) 0.002(3) 0.002(3) 0.000(3)
C3 0.024(4) 0.031(4) 0.031(4) -0.001(3) 0.003(3) -0.005(3)
C4 0.036(5) 0.031(5) 0.043(5) 0.003(4) 0.001(4) -0.011(4)
C5 0.027(4) 0.048(6) 0.054(6) -0.011(5) 0.017(4) -0.002(4)
C6 0.036(4) 0.021(4) 0.036(5) -0.008(3) 0.006(4) 0.005(3)
C7 0.063(7) 0.031(5) 0.046(6) -0.003(4) -0.007(5) 0.016(5)
C8 0.046(5) 0.035(5) 0.041(5) -0.012(4) -0.006(4) 0.002(4)
C9 0.031(4) 0.024(4) 0.032(4) -0.003(3) 0.003(3) 0.002(3)
C10 0.059(6) 0.043(6) 0.031(5) -0.004(4) 0.001(4) 0.014(5)
C11 0.057(7) 0.038(5) 0.049(6) 0.001(5) -0.006(5) 0.022(5)
C12 0.020(9) 0.030(10) 0.042(14) -0.001(9) -0.021(8) 0.003(7)
I1 0.0227(7) 0.0329(6) 0.0290(7) 0.0069(5) -0.0027(5) 0.0001(5)
N1 0.025(3) 0.021(3) 0.034(4) -0.003(3) 0.006(3) -0.001(3)
N2 0.026(3) 0.019(3) 0.022(3) 0.000(2) -0.001(2) -0.001(2)
Pt1 0.01929(19) 0.0216(2) 0.0234(2) 0.00058(16) 0.00233(13) -0.00043(16)

loop_
_atom_type_symbol
_atom_type_description
_atom_type_scat_dispersion_real
_atom_type_scat_dispersion_imag
_atom_type_scat_source
C C 0.0030 0.0020 'International Tables Vol C Tables 4.2.6.8 and 6.1.1.4'
H H 0.0000 0.0000 'International Tables Vol C Tables 4.2.6.8 and 6.1.1.4'
I I -0.4740 1.8120 'International Tables Vol C Tables 4.2.6.8 and 6.1.1.4'
N N 0.0060 0.0030 'International Tables Vol C Tables 4.2.6.8 and 6.1.1.4'
Pt Pt -1.7030 8.3910 'International Tables Vol C Tables 4.2.6.8 and 6.1.1.4'

loop_
_geom_angle_atom_site_label_1
_geom_angle_atom_site_label_2
_geom_angle_atom_site_label_3
_geom_angle
_geom_angle_site_symmetry_1
_geom_angle_site_symmetry_3
N2 C1 N1 104.6(6) . .
N2 C1 Pt1 127.2(6) . .
N1 C1 Pt1 128.1(6) . .
C3 C2 N2 106.5(7) . .
C3 C2 C4 128.4(8) . .
N2 C2 C4 124.7(8) . .
C2 C3 N1 106.4(7) . .
C2 C3 C5 128.2(8) . .
N1 C3 C5 125.4(8) . .
C2 C4 H4A 109.5 . .
C2 C4 H4B 109.5 . .
H4A C4 H4B 109.5 . .
C2 C4 H4C 109.5 . .
H4A C4 H4C 109.5 . .
H4B C4 H4C 109.5 . .
C3 C5 H5B 109.5 . .
C3 C5 H5C 109.5 . .
H5B C5 H5C 109.5 . .
C3 C5 H5A 109.5 . .
H5B C5 H5A 109.5 . .
H5C C5 H5A 109.5 . .
N1 C6 C7 112.8(8) . .
N1 C6 C8 111.9(8) . .
C7 C6 C8 114.5(8) . .
N1 C6 H6 105.6 . .
C7 C6 H6 105.6 . .
C8 C6 H6 105.6 . .
C6 C7 H7A 109.5 . .
C6 C7 H7C 109.5 . .
H7A C7 H7C 109.5 . .
C6 C7 H7B 109.5 . .
H7A C7 H7B 109.5 . .
H7C C7 H7B 109.5 . .
C6 C8 H8B 109.5 . .
C6 C8 H8C 109.5 . .
H8B C8 H8C 109.5 . .
C6 C8 H8A 109.5 . .
H8B C8 H8A 109.5 . .
H8C C8 H8A 109.5 . .
N2 C9 C10 110.4(7) . .
N2 C9 C11 114.0(8) . .
C10 C9 C11 114.7(8) . .
N2 C9 H9 105.6 . .
C10 C9 H9 105.6 . .
C11 C9 H9 105.6 . .
C9 C10 H10B 109.5 . .
C9 C10 H10A 109.5 . .
H10B C10 H10A 109.5 . .
C9 C10 H10C 109.5 . .
H10B C10 H10C 109.5 . .
H10A C10 H10C 109.5 . .
C9 C11 H11C 109.5 . .
C9 C11 H11B 109.5 . .
H11C C11 H11B 109.5 . .
C9 C11 H11A 109.5 . .
H11C C11 H11A 109.5 . .
H11B C11 H11A 109.5 . .
Pt1 C12 H12A 109.5 . .
Pt1 C12 H12B 109.5 . .
Pt1 C12 H12C 109.5 . .
C1 N1 C3 111.2(7) . .
C1 N1 C6 120.7(7) . .
C3 N1 C6 128.1(7) . .
C1 N2 C2 111.3(7) . .
C1 N2 C9 120.5(7) . .
C2 N2 C9 128.0(7) . .
C1 Pt1 C1 180.0(6) . 3
C1 Pt1 C12 91.5(7) . .
C1 Pt1 C12 88.5(7) 3 .
C1 Pt1 C12 88.5(7) . 3
C1 Pt1 C12 91.5(7) 3 3
C12 Pt1 C12 180.0(16) . 3
C1 Pt1 I1 89.0(2) . .
C1 Pt1 I1 91.0(2) 3 .
C12 Pt1 I1 2.5(6) . .
C12 Pt1 I1 177.5(6) 3 .
C1 Pt1 I1 91.0(2) . 3
C1 Pt1 I1 89.0(2) 3 3
C12 Pt1 I1 177.5(6) . 3
C12 Pt1 I1 2.5(6) 3 3
I1 Pt1 I1 180.00(9) . 3

loop_
_geom_bond_atom_site_label_1
_geom_bond_atom_site_label_2
_geom_bond_distance
_geom_bond_site_symmetry_2
C1 N2 1.353(10) .
C1 N1 1.357(10) .
C1 Pt1 2.015(7) .
C2 C3 1.355(12) .
C2 N2 1.391(10) .
C2 C4 1.498(12) .
C3 N1 1.393(10) .
C3 C5 1.498(12) .
C4 H4A 0.9600 .
C4 H4B 0.9600 .
C4 H4C 0.9600 .
C5 H5B 0.9600 .
C5 H5C 0.9600 .
C5 H5A 0.9600 .
C6 N1 1.486(10) .
C6 C7 1.510(13) .
C6 C8 1.513(13) .
C6 H6 0.9800 .
C7 H7A 0.9600 .
C7 H7C 0.9600 .
C7 H7B 0.9600 .
C8 H8B 0.9600 .
C8 H8C 0.9600 .
C8 H8A 0.9600 .
C9 N2 1.477(10) .
C9 C10 1.503(13) .
C9 C11 1.507(13) .
C9 H9 0.9800 .
C10 H10B 0.9600 .
C10 H10A 0.9600 .
C10 H10C 0.9600 .
C11 H11C 0.9600 .
C11 H11B 0.9600 .
C11 H11A 0.9600 .
C12 Pt1 2.11(2) .
C12 H12A 0.9600 .
C12 H12B 0.9600 .
C12 H12C 0.9600 .
I1 Pt1 2.6814(17) .
Pt1 C1 2.015(7) 3
Pt1 C12 2.11(2) 3
Pt1 I1 2.6814(17) 3

loop_
_geom_torsion_atom_site_label_1
_geom_torsion_atom_site_label_2
_geom_torsion_atom_site_label_3
_geom_torsion_atom_site_label_4
_geom_torsion
_geom_torsion_site_symmetry_4
N2 C2 C3 N1 0.2(9) .
C4 C2 C3 N1 173.7(8) .
N2 C2 C3 C5 179.3(9) .
C4 C2 C3 C5 -7.2(16) .
N2 C1 N1 C3 -1.5(9) .
Pt1 C1 N1 C3 177.4(6) .
N2 C1 N1 C6 175.1(7) .
Pt1 C1 N1 C6 -6.1(11) .
C2 C3 N1 C1 0.8(10) .
C5 C3 N1 C1 -178.3(9) .
C2 C3 N1 C6 -175.4(8) .
C5 C3 N1 C6 5.4(14) .
C7 C6 N1 C1 118.4(9) .
C8 C6 N1 C1 -110.7(9) .
C7 C6 N1 C3 -65.6(12) .
C8 C6 N1 C3 65.2(11) .
N1 C1 N2 C2 1.6(9) .
Pt1 C1 N2 C2 -177.3(6) .
N1 C1 N2 C9 177.0(7) .
Pt1 C1 N2 C9 -1.9(10) .
C3 C2 N2 C1 -1.1(9) .
C4 C2 N2 C1 -175.0(8) .
C3 C2 N2 C9 -176.1(8) .
C4 C2 N2 C9 10.1(13) .
C10 C9 N2 C1 -110.5(9) .
C11 C9 N2 C1 118.7(9) .
C10 C9 N2 C2 64.1(11) .
C11 C9 N2 C2 -66.8(11) .
N2 C1 Pt1 C1 -31(9) 3
N1 C1 Pt1 C1 150(9) 3
N2 C1 Pt1 C12 90.8(9) .
N1 C1 Pt1 C12 -87.8(9) .
N2 C1 Pt1 C12 -89.2(9) 3
N1 C1 Pt1 C12 92.2(9) 3
N2 C1 Pt1 I1 90.2(7) .
N1 C1 Pt1 I1 -88.4(7) .
N2 C1 Pt1 I1 -89.8(7) 3
N1 C1 Pt1 I1 91.6(7) 3
